data_7218955
loop_
_publ_author_name
'Shen, Yunheng'
'He, Yi-Ren'
'Shan, Lei'
'Yang, Xi'
'Wen, Bo'
'Ye, Ji'
'Yuan, Xing'
'Li, Hui-Liang'
'Xu, Xi-ke'
'Zhang, Weidong'

_publ_section_title
;
 Lanceolatins A-G, diterpenoids from Cephalotaxus lanceolata and their
 anti-inflammatory and anti-tumor activities
;
_journal_name_full 'RSC Adv.'
_journal_paper_doi 10.1039/C4RA10665B
_journal_year 2014
_chemical_absolute_configuration ad
_chemical_formula_sum 'C19 H26 O6'
_chemical_formula_weight 350.40
_chemical_name_systematic
;
?
;
_space_group_IT_number 19
_symmetry_cell_setting orthorhombic
_symmetry_space_group_name_Hall 'P 2ac 2ab'
_symmetry_space_group_name_H-M 'P 21 21 21'
_atom_sites_solution_hydrogens geom
_atom_sites_solution_primary direct
_atom_sites_solution_secondary difmap
_audit_creation_method SHELXL-97
_audit_update_record
;
2012-04-09 deposited with the CCDC.
2014-11-28 downloaded from the CCDC.
;
_cell_angle_alpha 90.00
_cell_angle_beta 90.00
_cell_angle_gamma 90.00
_cell_formula_units_Z 4
_cell_length_a 9.60690(10)
_cell_length_b 10.21920(10)
_cell_length_c 17.6653(2)
_cell_measurement_reflns_used 7669
_cell_measurement_temperature 133(2)
_cell_measurement_theta_max 65.96
_cell_measurement_theta_min 5.00
_cell_volume 1734.29(3)
_computing_cell_refinement 'Bruker SAINT'
_computing_data_collection 'Bruker APEX2'
_computing_data_reduction 'Bruker SAINT'
_computing_molecular_graphics 'Bruker SHELXTL'
_computing_publication_material 'Bruker SHELXTL'
_computing_structure_refinement 'SHELXL-97 (Sheldrick, 2008)'
_computing_structure_solution 'SHELXS-97 (Sheldrick, 2008)'
_diffrn_ambient_temperature 133(2)
_diffrn_measured_fraction_theta_full 0.997
_diffrn_measured_fraction_theta_max 0.997
_diffrn_measurement_device_type 'Bruker APEX-II CCD'
_diffrn_measurement_method '\f and \w scans'
_diffrn_radiation_monochromator graphite
_diffrn_radiation_source 'fine-focus sealed tube'
_diffrn_radiation_type CuK\a
_diffrn_radiation_wavelength 1.54178
_diffrn_reflns_av_R_equivalents 0.0275
_diffrn_reflns_av_sigmaI/netI 0.0241
_diffrn_reflns_limit_h_max 11
_diffrn_reflns_limit_h_min -11
_diffrn_reflns_limit_k_max 12
_diffrn_reflns_limit_k_min -9
_diffrn_reflns_limit_l_max 20
_diffrn_reflns_limit_l_min -20
_diffrn_reflns_number 11353
_diffrn_reflns_theta_full 66.36
_diffrn_reflns_theta_max 66.36
_diffrn_reflns_theta_min 5.00
_exptl_absorpt_coefficient_mu 0.819
_exptl_absorpt_correction_T_max 0.9153
_exptl_absorpt_correction_T_min 0.8215
_exptl_absorpt_correction_type multi-scan
_exptl_absorpt_process_details sadabs
_exptl_crystal_colour colourless
_exptl_crystal_density_diffrn 1.342
_exptl_crystal_density_method 'not measured'
_exptl_crystal_description block
_exptl_crystal_F_000 752
_exptl_crystal_size_max 0.25
_exptl_crystal_size_mid 0.18
_exptl_crystal_size_min 0.11
_refine_diff_density_max 0.657
_refine_diff_density_min -0.155
_refine_diff_density_rms 0.040
_refine_ls_abs_structure_details 'Flack H D (1983), Acta Cryst. A39, 876-881'
_refine_ls_abs_structure_Flack -0.01(16)
_refine_ls_extinction_method none
_refine_ls_goodness_of_fit_ref 1.042
_refine_ls_hydrogen_treatment constr
_refine_ls_matrix_type full
_refine_ls_number_parameters 230
_refine_ls_number_reflns 2960
_refine_ls_number_restraints 0
_refine_ls_restrained_S_all 1.042
_refine_ls_R_factor_all 0.0327
_refine_ls_R_factor_gt 0.0323
_refine_ls_shift/su_max 0.001
_refine_ls_shift/su_mean 0.000
_refine_ls_structure_factor_coef Fsqd
_refine_ls_weighting_details 'calc w=1/[\s^2^(Fo^2^)+(0.0510P)^2^+0.4960P] where P=(Fo^2^+2Fc^2^)/3'
_refine_ls_weighting_scheme calc
_refine_ls_wR_factor_gt 0.0862
_refine_ls_wR_factor_ref 0.0866
_reflns_number_gt 2917
_reflns_number_total 2960
_reflns_threshold_expression >2sigma(I)
_cod_data_source_file c4ra10665b2.cif
_cod_data_source_block cu_dm12163_0m
_cod_depositor_comments
;
The following automatic conversions were performed:

'_symmetry_cell_setting' value 'Orthorhombic' changed to
'orthorhombic' according to
/usr/data/users/saulius/crontab/automatic-downloads/rss-feeds/RSC/lib/dictionaries/cif_core.dic
dictionary named 'cif_core.dic' version 2.4.2 from 2011-04-26.

Automatic conversion script
Id: cif_fix_values 2935 2014-11-11 08:27:57Z andrius 
;
_cod_original_sg_symbol_H-M P2(1)2(1)2(1)
_cod_database_code 7218955

loop_
_symmetry_equiv_pos_as_xyz
'x, y, z'
'x+1/2, -y+1/2, -z'
'-x, y+1/2, -z+1/2'
'-x+1/2, -y, z+1/2'

loop_
_atom_site_label
_atom_site_type_symbol
_atom_site_fract_x
_atom_site_fract_y
_atom_site_fract_z
_atom_site_U_iso_or_equiv
_atom_site_adp_type
_atom_site_occupancy
_atom_site_symmetry_multiplicity
_atom_site_calc_flag
_atom_site_refinement_flags
O1 O 0.19816(16) 0.56124(13) 0.53349(7) 0.0385(3) Uani 1 1 d .
H1 H 0.2050 0.5738 0.5803 0.058 Uiso 1 1 calc R
O2 O 0.21917(14) 0.72609(11) 0.20494(6) 0.0269(3) Uani 1 1 d .
O3 O 0.45324(13) 0.90278(12) 0.28146(9) 0.0338(3) Uani 1 1 d .
H3A H 0.5368 0.9057 0.2954 0.051 Uiso 1 1 calc R
O4 O 0.22603(14) 1.16931(11) 0.22528(7) 0.0274(3) Uani 1 1 d .
O5 O 0.13298(13) 1.32083(11) 0.29879(7) 0.0291(3) Uani 1 1 d .
C1 C 0.0950(2) 0.64750(17) 0.50277(10) 0.0280(4) Uani 1 1 d .
H1A H 0.0096 0.6413 0.5349 0.034 Uiso 1 1 calc R
C2 C 0.05955(18) 0.59667(17) 0.42379(10) 0.0253(4) Uani 1 1 d .
H2A H -0.0318 0.6336 0.4090 0.030 Uiso 1 1 calc R
H2B H 0.0483 0.5005 0.4270 0.030 Uiso 1 1 calc R
C3 C 0.16335(18) 0.62613(16) 0.36027(9) 0.0217(3) Uani 1 1 d .
H3 H 0.1321 0.5727 0.3160 0.026 Uiso 1 1 calc R
C4 C 0.15447(16) 0.76588(16) 0.33500(9) 0.0197(3) Uani 1 1 d .
C5 C 0.11214(16) 0.87338(16) 0.37272(9) 0.0200(3) Uani 1 1 d .
C6 C 0.07814(18) 0.89185(17) 0.45558(9) 0.0239(4) Uani 1 1 d .
H6 H -0.0249 0.8838 0.4620 0.029 Uiso 1 1 calc R
C7 C 0.14830(19) 0.78888(17) 0.50582(9) 0.0268(4) Uani 1 1 d .
H7A H 0.1409 0.8191 0.5589 0.032 Uiso 1 1 calc R
H7B H 0.2485 0.7875 0.4928 0.032 Uiso 1 1 calc R
C8 C 0.1236(2) 1.02974(17) 0.48457(10) 0.0303(4) Uani 1 1 d .
H8A H 0.0666 1.0512 0.5296 0.036 Uiso 1 1 calc R
H8B H 0.2216 1.0238 0.5015 0.036 Uiso 1 1 calc R
C9 C 0.11213(19) 1.14408(17) 0.42852(10) 0.0277(4) Uani 1 1 d .
H9A H 0.0129 1.1648 0.4193 0.033 Uiso 1 1 calc R
H9B H 0.1573 1.2227 0.4501 0.033 Uiso 1 1 calc R
C10 C 0.18265(17) 1.10737(16) 0.35385(9) 0.0218(3) Uani 1 1 d .
C11 C 0.10031(16) 0.99018(15) 0.32160(9) 0.0206(3) Uani 1 1 d .
H11 H 0.0001 1.0150 0.3164 0.025 Uiso 1 1 calc R
C12 C 0.15594(17) 0.94648(16) 0.24486(9) 0.0219(3) Uani 1 1 d .
H12 H 0.0816 0.9577 0.2058 0.026 Uiso 1 1 calc R
C13 C 0.18507(16) 0.80090(15) 0.25572(9) 0.0200(3) Uani 1 1 d .
C14 C 0.39602(17) 1.03058(16) 0.28258(11) 0.0269(4) Uani 1 1 d .
H14 H 0.4696 1.0945 0.2672 0.032 Uiso 1 1 calc R
C15 C 0.27960(18) 1.03437(15) 0.22515(10) 0.0252(4) Uani 1 1 d .
H15 H 0.3162 1.0116 0.1738 0.030 Uiso 1 1 calc R
C16 C 0.17646(17) 1.20995(16) 0.29320(10) 0.0233(3) Uani 1 1 d .
C17 C 0.33938(17) 1.06996(16) 0.36139(10) 0.0237(3) Uani 1 1 d .
H17 H 0.3450 0.9910 0.3947 0.028 Uiso 1 1 calc R
C18 C 0.4273(2) 1.1770(2) 0.39794(12) 0.0358(4) Uani 1 1 d .
H18A H 0.5237 1.1468 0.4027 0.054 Uiso 1 1 calc R
H18B H 0.3902 1.1973 0.4483 0.054 Uiso 1 1 calc R
H18C H 0.4245 1.2558 0.3664 0.054 Uiso 1 1 calc R
C19 C 0.31397(19) 0.58350(18) 0.37609(10) 0.0270(4) Uani 1 1 d .
H19A H 0.3711 0.5991 0.3310 0.040 Uiso 1 1 calc R
H19B H 0.3157 0.4901 0.3887 0.040 Uiso 1 1 calc R
H19C H 0.3512 0.6341 0.4186 0.040 Uiso 1 1 calc R
O1S O 0.27515(12) 0.46388(11) 0.18756(7) 0.0256(3) Uani 1 1 d .
H1W H 0.2169 0.4164 0.2217 0.038 Uiso 1 1 d R
H2W H 0.2605 0.5479 0.1969 0.038 Uiso 1 1 d R

loop_
_atom_site_aniso_label
_atom_site_aniso_U_11
_atom_site_aniso_U_22
_atom_site_aniso_U_33
_atom_site_aniso_U_23
_atom_site_aniso_U_13
_atom_site_aniso_U_12
O1 0.0570(9) 0.0346(7) 0.0238(6) 0.0067(6) -0.0017(6) 0.0084(7)
O2 0.0369(7) 0.0224(6) 0.0216(6) -0.0007(5) 0.0030(5) 0.0006(5)
O3 0.0211(6) 0.0232(6) 0.0572(8) -0.0052(6) 0.0021(6) 0.0034(5)
O4 0.0366(7) 0.0178(6) 0.0278(6) 0.0055(5) 0.0035(5) 0.0021(5)
O5 0.0273(6) 0.0177(6) 0.0424(7) 0.0026(5) 0.0015(5) 0.0030(5)
C1 0.0337(9) 0.0269(9) 0.0234(9) 0.0053(7) 0.0051(7) -0.0002(8)
C2 0.0288(8) 0.0198(8) 0.0274(8) 0.0037(7) 0.0017(7) -0.0043(7)
C3 0.0274(8) 0.0182(8) 0.0194(7) 0.0014(6) -0.0009(7) -0.0012(7)
C4 0.0164(7) 0.0223(8) 0.0204(7) -0.0008(6) -0.0016(6) -0.0025(6)
C5 0.0148(7) 0.0212(8) 0.0238(8) 0.0012(7) 0.0002(6) -0.0018(6)
C6 0.0246(8) 0.0241(8) 0.0230(8) -0.0013(7) 0.0064(7) -0.0008(7)
C7 0.0317(9) 0.0305(9) 0.0183(7) -0.0012(7) 0.0033(7) -0.0027(8)
C8 0.0407(10) 0.0255(9) 0.0247(8) -0.0051(8) 0.0062(8) 0.0006(8)
C9 0.0326(9) 0.0203(8) 0.0300(9) -0.0034(7) 0.0055(7) 0.0013(7)
C10 0.0220(8) 0.0181(8) 0.0253(8) -0.0001(7) 0.0004(6) 0.0010(6)
C11 0.0175(7) 0.0194(8) 0.0250(8) 0.0000(7) -0.0004(6) 0.0006(6)
C12 0.0241(7) 0.0206(8) 0.0209(7) 0.0032(7) -0.0024(6) 0.0000(7)
C13 0.0200(7) 0.0195(8) 0.0205(8) -0.0012(7) -0.0020(6) -0.0007(6)
C14 0.0219(8) 0.0196(8) 0.0390(10) -0.0010(8) 0.0066(7) -0.0005(7)
C15 0.0312(8) 0.0171(8) 0.0273(9) 0.0018(7) 0.0075(7) 0.0018(7)
C16 0.0189(7) 0.0203(8) 0.0306(9) 0.0018(7) -0.0001(7) -0.0004(7)
C17 0.0218(8) 0.0200(8) 0.0292(8) 0.0013(7) -0.0024(7) 0.0019(7)
C18 0.0296(9) 0.0315(10) 0.0464(11) -0.0060(9) -0.0055(8) -0.0025(8)
C19 0.0296(9) 0.0255(9) 0.0258(8) 0.0014(7) -0.0011(7) 0.0036(7)
O1S 0.0269(6) 0.0209(6) 0.0291(6) -0.0006(5) 0.0026(5) 0.0014(5)

loop_
_atom_type_symbol
_atom_type_description
_atom_type_scat_dispersion_real
_atom_type_scat_dispersion_imag
_atom_type_scat_source
C C 0.0181 0.0091 'International Tables Vol C Tables 4.2.6.8 and 6.1.1.4'
H H 0.0000 0.0000 'International Tables Vol C Tables 4.2.6.8 and 6.1.1.4'
O O 0.0492 0.0322 'International Tables Vol C Tables 4.2.6.8 and 6.1.1.4'

loop_
_geom_angle_atom_site_label_1
_geom_angle_atom_site_label_2
_geom_angle_atom_site_label_3
_geom_angle
C1 O1 H1 109.5
C14 O3 H3A 109.5
C16 O4 C15 114.27(12)
O1 C1 C2 106.92(14)
O1 C1 C7 109.61(15)
C2 C1 C7 115.27(14)
O1 C1 H1A 108.3
C2 C1 H1A 108.3
C7 C1 H1A 108.3
C1 C2 C3 117.21(14)
C1 C2 H2A 108.0
C3 C2 H2A 108.0
C1 C2 H2B 108.0
C3 C2 H2B 108.0
H2A C2 H2B 107.2
C4 C3 C2 111.63(14)
C4 C3 C19 112.20(14)
C2 C3 C19 115.10(13)
C4 C3 H3 105.7
C2 C3 H3 105.7
C19 C3 H3 105.7
C5 C4 C13 109.38(15)
C5 C4 C3 130.29(15)
C13 C4 C3 120.17(15)
C4 C5 C11 111.94(14)
C4 C5 C6 130.23(16)
C11 C5 C6 117.83(14)
C5 C6 C7 112.33(14)
C5 C6 C8 111.72(14)
C7 C6 C8 107.86(14)
C5 C6 H6 108.3
C7 C6 H6 108.3
C8 C6 H6 108.3
C6 C7 C1 118.67(14)
C6 C7 H7A 107.6
C1 C7 H7A 107.6
C6 C7 H7B 107.6
C1 C7 H7B 107.6
H7A C7 H7B 107.1
C9 C8 C6 117.08(15)
C9 C8 H8A 108.0
C6 C8 H8A 108.0
C9 C8 H8B 108.0
C6 C8 H8B 108.0
H8A C8 H8B 107.3
C10 C9 C8 109.74(14)
C10 C9 H9A 109.7
C8 C9 H9A 109.7
C10 C9 H9B 109.7
C8 C9 H9B 109.7
H9A C9 H9B 108.2
C16 C10 C9 115.28(14)
C16 C10 C11 104.96(13)
C9 C10 C11 106.35(13)
C16 C10 C17 105.70(13)
C9 C10 C17 114.47(14)
C11 C10 C17 109.63(13)
C5 C11 C12 106.00(13)
C5 C11 C10 110.85(13)
C12 C11 C10 112.08(13)
C5 C11 H11 109.3
C12 C11 H11 109.3
C10 C11 H11 109.3
C11 C12 C13 103.78(13)
C11 C12 C15 107.63(13)
C13 C12 C15 117.30(13)
C11 C12 H12 109.3
C13 C12 H12 109.3
C15 C12 H12 109.3
O2 C13 C4 126.72(15)
O2 C13 C12 124.49(14)
C4 C13 C12 108.62(14)
O3 C14 C15 107.54(14)
O3 C14 C17 112.85(15)
C15 C14 C17 109.70(13)
O3 C14 H14 108.9
C15 C14 H14 108.9
C17 C14 H14 108.9
O4 C15 C14 106.37(13)
O4 C15 C12 106.15(13)
C14 C15 C12 114.03(13)
O4 C15 H15 110.0
C14 C15 H15 110.0
C12 C15 H15 110.0
O5 C16 O4 118.66(15)
O5 C16 C10 127.51(16)
O4 C16 C10 113.83(13)
C18 C17 C14 111.87(15)
C18 C17 C10 113.26(15)
C14 C17 C10 109.05(13)
C18 C17 H17 107.5
C14 C17 H17 107.5
C10 C17 H17 107.5
C17 C18 H18A 109.5
C17 C18 H18B 109.5
H18A C18 H18B 109.5
C17 C18 H18C 109.5
H18A C18 H18C 109.5
H18B C18 H18C 109.5
C3 C19 H19A 109.5
C3 C19 H19B 109.5
H19A C19 H19B 109.5
C3 C19 H19C 109.5
H19A C19 H19C 109.5
H19B C19 H19C 109.5
H1W O1S H2W 106.4

loop_
_geom_bond_atom_site_label_1
_geom_bond_atom_site_label_2
_geom_bond_distance
O1 C1 1.433(2)
O1 H1 0.8400
O2 C13 1.223(2)
O3 C14 1.417(2)
O3 H3A 0.8400
O4 C16 1.356(2)
O4 C15 1.4720(19)
O5 C16 1.212(2)
C1 C2 1.527(2)
C1 C7 1.534(3)
C1 H1A 1.0000
C2 C3 1.531(2)
C2 H2A 0.9900
C2 H2B 0.9900
C3 C4 1.499(2)
C3 C19 1.537(2)
C3 H3 1.0000
C4 C5 1.348(2)
C4 C13 1.475(2)
C5 C11 1.501(2)
C5 C6 1.512(2)
C6 C7 1.533(3)
C6 C8 1.561(2)
C6 H6 1.0000
C7 H7A 0.9900
C7 H7B 0.9900
C8 C9 1.536(3)
C8 H8A 0.9900
C8 H8B 0.9900
C9 C10 1.530(2)
C9 H9A 0.9900
C9 H9B 0.9900
C10 C16 1.500(2)
C10 C11 1.544(2)
C10 C17 1.559(2)
C11 C12 1.524(2)
C11 H11 1.0000
C12 C13 1.526(2)
C12 C15 1.530(2)
C12 H12 1.0000
C14 C15 1.510(3)
C14 C17 1.548(2)
C14 H14 1.0000
C15 H15 1.0000
C17 C18 1.526(3)
C17 H17 1.0000
C18 H18A 0.9800
C18 H18B 0.9800
C18 H18C 0.9800
C19 H19A 0.9800
C19 H19B 0.9800
C19 H19C 0.9800
O1S H1W 0.9560
O1S H2W 0.8857

loop_
_geom_torsion_atom_site_label_1
_geom_torsion_atom_site_label_2
_geom_torsion_atom_site_label_3
_geom_torsion_atom_site_label_4
_geom_torsion
O1 C1 C2 C3 -77.45(18)
C7 C1 C2 C3 44.7(2)
C1 C2 C3 C4 -75.44(19)
C1 C2 C3 C19 54.0(2)
C2 C3 C4 C5 26.1(2)
C19 C3 C4 C5 -104.8(2)
C2 C3 C4 C13 -148.89(14)
C19 C3 C4 C13 80.21(18)
C13 C4 C5 C11 3.93(18)
C3 C4 C5 C11 -171.44(15)
C13 C4 C5 C6 -175.34(16)
C3 C4 C5 C6 9.3(3)
C4 C5 C6 C7 22.7(2)
C11 C5 C6 C7 -156.51(14)
C4 C5 C6 C8 144.09(17)
C11 C5 C6 C8 -35.1(2)
C5 C6 C7 C1 -71.18(19)
C8 C6 C7 C1 165.28(15)
O1 C1 C7 C6 161.69(14)
C2 C1 C7 C6 41.0(2)
C5 C6 C8 C9 34.4(2)
C7 C6 C8 C9 158.35(15)
C6 C8 C9 C10 -50.4(2)
C8 C9 C10 C16 178.81(15)
C8 C9 C10 C11 62.95(18)
C8 C9 C10 C17 -58.26(19)
C4 C5 C11 C12 -5.61(17)
C6 C5 C11 C12 173.76(14)
C4 C5 C11 C10 -127.45(15)
C6 C5 C11 C10 51.92(18)
C16 C10 C11 C5 173.20(13)
C9 C10 C11 C5 -64.19(16)
C17 C10 C11 C5 60.07(17)
C16 C10 C11 C12 54.99(16)
C9 C10 C11 C12 177.61(13)
C17 C10 C11 C12 -58.13(17)
C5 C11 C12 C13 4.73(16)
C10 C11 C12 C13 125.78(13)
C5 C11 C12 C15 -120.26(14)
C10 C11 C12 C15 0.79(17)
C5 C4 C13 O2 -176.14(16)
C3 C4 C13 O2 -0.2(3)
C5 C4 C13 C12 -0.66(18)
C3 C4 C13 C12 175.25(14)
C11 C12 C13 O2 172.92(15)
C15 C12 C13 O2 -68.6(2)
C11 C12 C13 C4 -2.69(16)
C15 C12 C13 C4 115.83(15)
C16 O4 C15 C14 -59.63(17)
C16 O4 C15 C12 62.18(17)
O3 C14 C15 O4 -177.73(12)
C17 C14 C15 O4 59.18(16)
O3 C14 C15 C12 65.62(18)
C17 C14 C15 C12 -57.47(18)
C11 C12 C15 O4 -58.18(16)
C13 C12 C15 O4 -174.62(13)
C11 C12 C15 C14 58.60(17)
C13 C12 C15 C14 -57.84(19)
C15 O4 C16 O5 178.48(15)
C15 O4 C16 C10 -1.69(19)
C9 C10 C16 O5 6.7(3)
C11 C10 C16 O5 123.37(18)
C17 C10 C16 O5 -120.76(18)
C9 C10 C16 O4 -173.09(14)
C11 C10 C16 O4 -56.45(17)
C17 C10 C16 O4 59.42(18)
O3 C14 C17 C18 111.07(16)
C15 C14 C17 C18 -129.03(15)
O3 C14 C17 C10 -122.86(14)
C15 C14 C17 C10 -2.97(18)
C16 C10 C17 C18 71.28(18)
C9 C10 C17 C18 -56.7(2)
C11 C10 C17 C18 -176.08(14)
C16 C10 C17 C14 -53.98(17)
C9 C10 C17 C14 178.05(14)
C11 C10 C17 C14 58.66(17)
